data_1543785
loop_
_publ_author_name
'Kumarasinghe, K G Upul R'
'Fronczek, Frank R.'
'Valle, Henry U.'
'Sygula, Andrzej'

_publ_section_title
;
 Bis-corannulenoanthracene: An Angularly Fused Pentacene as a Precursor
 for Barrelene-Tethered Receptors for Fullerenes.
;
_journal_issue 13
_journal_name_full 'Organic letters'
_journal_page_first 3054
_journal_page_last 3057
_journal_paper_doi 10.1021/acs.orglett.6b01049
_journal_volume 18
_journal_year 2016
_chemical_formula_moiety 'C50 H22 O2'
_chemical_formula_sum 'C50 H22 O2'
_chemical_formula_weight 654.67
_space_group_crystal_system monoclinic
_space_group_IT_number 14
_space_group_name_Hall '-P 2yn'
_space_group_name_H-M_alt 'P 1 21/n 1'
_symmetry_space_group_name_Hall '-P 2yn'
_symmetry_space_group_name_H-M 'P 1 21/n 1'
_atom_sites_solution_hydrogens geom
_atom_sites_solution_primary direct
_audit_creation_date 2016-02-29
_audit_creation_method
;
Olex2 1.2
(compiled 2016.02.19 svn.r3266 for OlexSys, GUI svn.r5155)
;
_cell_angle_alpha 90
_cell_angle_beta 111.193(2)
_cell_angle_gamma 90
_cell_formula_units_Z 2
_cell_length_a 11.0215(5)
_cell_length_b 13.1109(6)
_cell_length_c 15.1972(7)
_cell_measurement_reflns_used 9825
_cell_measurement_temperature 101(2)
_cell_measurement_theta_max 72.309
_cell_measurement_theta_min 4.595
_cell_volume 2047.50(16)
_computing_cell_refinement 'SAINT v8.34A (Bruker, 2013)'
_computing_data_reduction 'SAINT v8.34A (Bruker, 2013)'
_computing_molecular_graphics 'Olex2 (Dolomanov et al., 2009)'
_computing_publication_material 'Olex2 (Dolomanov et al., 2009)'
_computing_structure_refinement 'ShelXL (Sheldrick, 2015)'
_computing_structure_solution 'ShelXS (Sheldrick, 2008)'
_diffrn_ambient_temperature 100.99
_diffrn_measured_fraction_theta_full 0.996
_diffrn_measured_fraction_theta_max 0.994
_diffrn_measurement_device_type 'Bruker D8 VENTURE PHOTON 100 CMOS'
_diffrn_radiation_type CuK\a
_diffrn_radiation_wavelength 1.54178
_diffrn_reflns_av_R_equivalents 0.0536
_diffrn_reflns_av_unetI/netI 0.0254
_diffrn_reflns_Laue_measured_fraction_full 0.996
_diffrn_reflns_Laue_measured_fraction_max 0.994
_diffrn_reflns_limit_h_max 13
_diffrn_reflns_limit_h_min -12
_diffrn_reflns_limit_k_max 16
_diffrn_reflns_limit_k_min -16
_diffrn_reflns_limit_l_max 18
_diffrn_reflns_limit_l_min -18
_diffrn_reflns_number 35868
_diffrn_reflns_point_group_measured_fraction_full 0.996
_diffrn_reflns_point_group_measured_fraction_max 0.994
_diffrn_reflns_theta_full 66.500
_diffrn_reflns_theta_max 72.302
_diffrn_reflns_theta_min 4.595
_exptl_absorpt_coefficient_mu 0.500
_exptl_absorpt_correction_T_max 0.9976
_exptl_absorpt_correction_T_min 0.9197
_exptl_absorpt_correction_type multi-scan
_exptl_absorpt_process_details
;
SADABS-2014/5 (Bruker,2014/5) was used for absorption correction.
wR2(int) was 0.0545 before and 0.0472 after correction.
The Ratio of minimum to maximum transmission is 0.9219.
The \l/2 correction factor is 0.00150.
;
_exptl_crystal_density_diffrn 1.062
_exptl_crystal_description Thin-Plate
_exptl_crystal_F_000 676
_exptl_crystal_size_max 0.19
_exptl_crystal_size_mid 0.12
_exptl_crystal_size_min 0.09
_platon_squeeze_details
;
The 277 electrons removed by SQUEEZE correspond to approximately
2.8 molecules of disordered solvent, assumed to be toluene, 
per molecule of 9b.
;
_refine_diff_density_max 0.543
_refine_diff_density_min -0.394
_refine_diff_density_rms 0.115
_refine_ls_extinction_method none
_refine_ls_goodness_of_fit_ref 1.054
_refine_ls_hydrogen_treatment constr
_refine_ls_matrix_type full
_refine_ls_number_parameters 236
_refine_ls_number_reflns 3994
_refine_ls_number_restraints 6
_refine_ls_restrained_S_all 1.056
_refine_ls_R_factor_all 0.1157
_refine_ls_R_factor_gt 0.1111
_refine_ls_shift/su_max 0.000
_refine_ls_shift/su_mean 0.000
_refine_ls_structure_factor_coef Fsqd
_refine_ls_weighting_details 'w=1/[\s^2^(Fo^2^)+(0.1439P)^2^+8.2579P] where P=(Fo^2^+2Fc^2^)/3'
_refine_ls_weighting_scheme calc
_refine_ls_wR_factor_gt 0.2901
_refine_ls_wR_factor_ref 0.2936
_reflns_Friedel_coverage 0.000
_reflns_number_gt 3704
_reflns_number_total 3994
_reflns_threshold_expression 'I > 2\s(I)'
_cod_data_source_file ol6b01049_si_002.cif
_cod_data_source_block msu0010d8
_cod_database_code 1543785
_shelx_space_group_comment
;
The symmetry employed for this shelxl refinement is uniquely defined
by the following loop, which should always be used as a source of
symmetry information in preference to the above space-group names.
They are only intended as comments.
;
_shelx_estimated_absorpt_t_max 0.956
_shelx_estimated_absorpt_t_min 0.911
_olex2_refinement_description
;
1. Twinned data refinement
 Scales: 0.9923(9) 0.0077(9)
2. Fixed Uiso
 At 1.2 times of:
  All C(H) groups
3. Uiso/Uaniso restraints and constraints
Uanis(C23) \\sim Ueq: with sigma of 0.002 and sigma for terminal atoms of 0.004
4.a Ternary CH refined with riding coordinates:
 C21(H21), C24(H24)
4.b Aromatic/amide H refined with riding coordinates:
 C10(H10), C11(H11), C13(H13), C14(H14), C16(H16), C17(H17), C19(H19),
 C20(H20), C25(H25)
;
_shelx_shelxl_version_number 2014/7
_olex2_submission_special_instructions 'No special instructions were received'

loop_
_space_group_symop_operation_xyz
'x, y, z'
'-x+1/2, y+1/2, -z+1/2'
'-x, -y, -z'
'x-1/2, -y-1/2, z-1/2'

loop_
_atom_site_label
_atom_site_type_symbol
_atom_site_fract_x
_atom_site_fract_y
_atom_site_fract_z
_atom_site_U_iso_or_equiv
_atom_site_adp_type
_atom_site_occupancy
_atom_site_site_symmetry_order
_atom_site_calc_flag
_atom_site_refinement_flags_posn
_atom_site_refinement_flags_adp
O1 O 0.3049(3) 0.3046(2) 0.48612(19) 0.0263(6) Uani 1 1 d . .
C1 C 0.2523(3) 0.3190(3) 0.1760(2) 0.0176(7) Uani 1 1 d . .
C2 C 0.3581(3) 0.2512(3) 0.2089(3) 0.0194(7) Uani 1 1 d . .
C3 C 0.4146(3) 0.2440(3) 0.1356(3) 0.0200(7) Uani 1 1 d . .
C4 C 0.3408(4) 0.3098(3) 0.0604(3) 0.0211(8) Uani 1 1 d . .
C5 C 0.2412(3) 0.3574(3) 0.0852(2) 0.0184(7) Uani 1 1 d . .
C6 C 0.2093(3) 0.3764(3) 0.2380(3) 0.0199(7) Uani 1 1 d . .
C7 C 0.2703(4) 0.3455(3) 0.3304(3) 0.0230(8) Uani 1 1 d . .
C8 C 0.3765(3) 0.2804(3) 0.3642(3) 0.0200(7) Uani 1 1 d . .
C9 C 0.4317(4) 0.2357(3) 0.3034(3) 0.0222(8) Uani 1 1 d . .
C10 C 0.5635(4) 0.1976(3) 0.3214(3) 0.0210(8) Uani 1 1 d . .
H10 H 0.6149 0.1759 0.3833 0.025 Uiso 1 1 calc R .
C11 C 0.6147(4) 0.1922(3) 0.2522(3) 0.0256(8) Uani 1 1 d . .
H11 H 0.7015 0.1686 0.2680 0.031 Uiso 1 1 calc R .
C12 C 0.5403(4) 0.2217(3) 0.1537(3) 0.0247(8) Uani 1 1 d . .
C13 C 0.5901(4) 0.2528(3) 0.0828(3) 0.0274(9) Uani 1 1 d . .
H13 H 0.6729 0.2285 0.0863 0.033 Uiso 1 1 calc R .
C14 C 0.5215(4) 0.3170(3) 0.0094(3) 0.0262(9) Uani 1 1 d . .
H14 H 0.5585 0.3365 -0.0357 0.031 Uiso 1 1 calc R .
C15 C 0.3954(4) 0.3546(3) 0.0005(2) 0.0215(8) Uani 1 1 d . .
C16 C 0.3302(4) 0.4465(3) -0.0433(3) 0.0301(10) Uani 1 1 d . .
H16 H 0.3549 0.4767 -0.0911 0.036 Uiso 1 1 calc R .
C17 C 0.2345(4) 0.4928(3) -0.0203(2) 0.0274(9) Uani 1 1 d . .
H17 H 0.1939 0.5528 -0.0528 0.033 Uiso 1 1 calc R .
C18 C 0.1954(4) 0.4517(3) 0.0521(2) 0.0234(8) Uani 1 1 d . .
C19 C 0.1309(4) 0.5034(3) 0.1078(3) 0.0231(8) Uani 1 1 d . .
H19 H 0.0837 0.5644 0.0841 0.028 Uiso 1 1 calc R .
C20 C 0.1367(4) 0.4657(3) 0.1950(3) 0.0244(8) Uani 1 1 d . .
H20 H 0.0902 0.5008 0.2276 0.029 Uiso 1 1 calc R .
C21 C 0.2577(4) 0.3891(3) 0.4218(3) 0.0245(8) Uani 1 1 d . .
H21 H 0.1708 0.4174 0.4157 0.029 Uiso 1 1 calc R .
C22 C 0.3754(3) 0.4612(3) 0.4633(2) 0.0236(8) Uani 1 1 d . .
C23 C 0.4850(3) 0.3977(3) 0.4951(2) 0.0172(7) Uani 1 1 d . U
C24 C 0.4259(3) 0.2903(3) 0.4707(2) 0.0185(7) Uani 1 1 d . .
H24 H 0.4819 0.2330 0.5066 0.022 Uiso 1 1 calc R .
C25 C 0.3880(4) 0.5665(3) 0.4682(2) 0.0199(7) Uani 1 1 d . .
H25 H 0.3150 0.6110 0.4479 0.024 Uiso 1 1 calc R .

loop_
_atom_site_aniso_label
_atom_site_aniso_U_11
_atom_site_aniso_U_22
_atom_site_aniso_U_33
_atom_site_aniso_U_23
_atom_site_aniso_U_13
_atom_site_aniso_U_12
O1 0.0232(14) 0.0306(14) 0.0264(14) 0.0022(11) 0.0107(11) -0.0035(11)
C1 0.0134(16) 0.0146(15) 0.0217(17) -0.0063(13) 0.0028(13) -0.0045(12)
C2 0.0201(17) 0.0142(16) 0.0246(18) -0.0006(13) 0.0088(14) -0.0080(13)
C3 0.0199(17) 0.0202(17) 0.0231(17) -0.0024(14) 0.0117(14) -0.0050(14)
C4 0.0282(19) 0.0179(16) 0.0211(17) -0.0034(13) 0.0136(15) -0.0131(14)
C5 0.0170(16) 0.0244(18) 0.0094(14) -0.0043(13) -0.0006(12) -0.0057(13)
C6 0.0155(16) 0.0212(17) 0.0232(17) -0.0062(14) 0.0070(13) -0.0112(13)
C7 0.0196(18) 0.0157(16) 0.031(2) -0.0049(14) 0.0063(15) -0.0089(13)
C8 0.0191(17) 0.0191(17) 0.0213(17) -0.0022(13) 0.0069(14) -0.0059(13)
C9 0.029(2) 0.0138(16) 0.0257(18) 0.0014(13) 0.0125(15) 0.0030(14)
C10 0.0230(18) 0.0175(16) 0.0258(18) -0.0013(14) 0.0127(15) 0.0029(14)
C11 0.029(2) 0.0265(19) 0.0243(19) 0.0002(15) 0.0139(16) 0.0021(15)
C12 0.028(2) 0.0250(19) 0.0223(18) -0.0041(15) 0.0098(15) -0.0066(15)
C13 0.0248(19) 0.034(2) 0.0215(18) -0.0099(15) 0.0057(15) -0.0043(16)
C14 0.027(2) 0.038(2) 0.0194(17) -0.0078(15) 0.0157(15) -0.0163(16)
C15 0.0271(19) 0.0202(17) 0.0173(16) -0.0071(13) 0.0081(14) -0.0126(14)
C16 0.040(2) 0.033(2) 0.0119(16) 0.0018(15) 0.0028(15) -0.0184(18)
C17 0.035(2) 0.028(2) 0.0117(16) -0.0004(14) -0.0005(15) -0.0041(16)
C18 0.0233(18) 0.0242(18) 0.0121(15) -0.0060(13) -0.0065(13) -0.0019(14)
C19 0.0215(18) 0.0239(18) 0.0179(17) 0.0027(14) -0.0002(13) -0.0005(14)
C20 0.0221(18) 0.0286(19) 0.0210(18) -0.0058(15) 0.0059(15) -0.0015(15)
C21 0.0173(17) 0.031(2) 0.0289(19) 0.0017(16) 0.0128(15) 0.0011(15)
C22 0.0153(17) 0.037(2) 0.0173(16) -0.0042(15) 0.0040(13) 0.0124(15)
C23 0.0169(13) 0.0215(14) 0.0164(12) -0.0032(11) 0.0101(10) 0.0069(11)
C24 0.0196(17) 0.0180(17) 0.0220(17) 0.0011(13) 0.0124(14) 0.0090(13)
C25 0.0217(17) 0.0229(17) 0.0158(16) -0.0008(13) 0.0078(13) 0.0040(14)

loop_
_atom_type_symbol
_atom_type_description
_atom_type_scat_dispersion_real
_atom_type_scat_dispersion_imag
_atom_type_scat_source
C C 0.0181 0.0091 'International Tables Vol C Tables 4.2.6.8 and 6.1.1.4'
H H 0.0000 0.0000 'International Tables Vol C Tables 4.2.6.8 and 6.1.1.4'
O O 0.0492 0.0322 'International Tables Vol C Tables 4.2.6.8 and 6.1.1.4'

loop_
_geom_angle_atom_site_label_1
_geom_angle_atom_site_label_2
_geom_angle_atom_site_label_3
_geom_angle
_geom_angle_site_symmetry_1
_geom_angle_site_symmetry_3
C21 O1 C24 96.7(3) . .
C2 C1 C5 109.6(3) . .
C2 C1 C6 122.2(3) . .
C6 C1 C5 121.5(3) . .
C1 C2 C3 107.2(3) . .
C9 C2 C1 124.1(3) . .
C9 C2 C3 122.0(3) . .
C4 C3 C2 107.2(3) . .
C12 C3 C2 123.3(3) . .
C12 C3 C4 122.9(3) . .
C5 C4 C3 108.8(3) . .
C15 C4 C3 121.5(4) . .
C15 C4 C5 123.0(4) . .
C4 C5 C1 107.2(3) . .
C18 C5 C1 124.4(3) . .
C18 C5 C4 121.2(3) . .
C1 C6 C20 113.4(3) . .
C7 C6 C1 111.4(3) . .
C7 C6 C20 133.5(3) . .
C6 C7 C8 126.3(4) . .
C6 C7 C21 129.3(3) . .
C8 C7 C21 103.3(3) . .
C7 C8 C9 121.4(3) . .
C7 C8 C24 105.8(3) . .
C9 C8 C24 131.6(3) . .
C2 C9 C8 112.9(3) . .
C2 C9 C10 114.3(3) . .
C8 C9 C10 131.0(3) . .
C9 C10 H10 118.9 . .
C11 C10 C9 122.2(4) . .
C11 C10 H10 118.9 . .
C10 C11 H11 118.8 . .
C10 C11 C12 122.4(4) . .
C12 C11 H11 118.8 . .
C3 C12 C11 114.8(3) . .
C3 C12 C13 115.5(4) . .
C13 C12 C11 127.8(4) . .
C12 C13 H13 118.9 . .
C14 C13 C12 122.2(4) . .
C14 C13 H13 118.9 . .
C13 C14 H14 119.6 . .
C13 C14 C15 120.9(3) . .
C15 C14 H14 119.6 . .
C4 C15 C14 115.3(4) . .
C4 C15 C16 113.3(4) . .
C14 C15 C16 129.5(3) . .
C15 C16 H16 118.1 . .
C17 C16 C15 123.8(3) . .
C17 C16 H16 118.1 . .
C16 C17 H17 119.8 . .
C16 C17 C18 120.4(4) . .
C18 C17 H17 119.8 . .
C5 C18 C17 116.9(4) . .
C5 C18 C19 113.8(3) . .
C17 C18 C19 128.3(4) . .
C18 C19 H19 119.2 . .
C20 C19 C18 121.5(3) . .
C20 C19 H19 119.2 . .
C6 C20 H20 118.4 . .
C19 C20 C6 123.2(3) . .
C19 C20 H20 118.4 . .
O1 C21 C7 101.3(3) . .
O1 C21 H21 116.5 . .
O1 C21 C22 98.7(3) . .
C7 C21 H21 116.5 . .
C22 C21 C7 104.8(3) . .
C22 C21 H21 116.5 . .
C23 C22 C21 105.6(3) . .
C25 C22 C21 133.2(3) . .
C25 C22 C23 121.1(4) . .
C22 C23 C24 102.9(3) . .
C25 C23 C22 123.8(4) 3_666 .
C25 C23 C24 133.1(3) 3_666 .
O1 C24 C8 100.8(3) . .
O1 C24 C23 100.2(3) . .
O1 C24 H24 115.6 . .
C8 C24 C23 107.0(3) . .
C8 C24 H24 115.6 . .
C23 C24 H24 115.6 . .
C22 C25 C23 115.1(3) . 3_666
C22 C25 H25 122.4 . .
C23 C25 H25 122.4 3_666 .

loop_
_geom_bond_atom_site_label_1
_geom_bond_atom_site_label_2
_geom_bond_distance
_geom_bond_site_symmetry_2
O1 C21 1.444(5) .
O1 C24 1.448(4) .
C1 C2 1.407(5) .
C1 C5 1.431(5) .
C1 C6 1.415(5) .
C2 C3 1.463(5) .
C2 C9 1.386(5) .
C3 C4 1.427(5) .
C3 C12 1.343(6) .
C4 C5 1.426(5) .
C4 C15 1.389(5) .
C5 C18 1.361(5) .
C6 C7 1.380(5) .
C6 C20 1.435(5) .
C7 C8 1.388(5) .
C7 C21 1.555(5) .
C8 C9 1.405(5) .
C8 C24 1.515(5) .
C9 C10 1.465(5) .
C10 H10 0.9500 .
C10 C11 1.364(5) .
C11 H11 0.9500 .
C11 C12 1.475(5) .
C12 C13 1.434(5) .
C13 H13 0.9500 .
C13 C14 1.383(6) .
C14 H14 0.9500 .
C14 C15 1.435(6) .
C15 C16 1.437(6) .
C16 H16 0.9500 .
C16 C17 1.367(6) .
C17 H17 0.9500 .
C17 C18 1.426(6) .
C18 C19 1.454(6) .
C19 H19 0.9500 .
C19 C20 1.395(5) .
C20 H20 0.9500 .
C21 H21 1.0000 .
C21 C22 1.544(6) .
C22 C23 1.401(5) .
C22 C25 1.387(6) .
C23 C24 1.540(5) .
C23 C25 1.388(5) 3_666
C24 H24 1.0000 .
C25 C23 1.388(5) 3_666
C25 H25 0.9500 .

loop_
_geom_torsion_atom_site_label_1
_geom_torsion_atom_site_label_2
_geom_torsion_atom_site_label_3
_geom_torsion_atom_site_label_4
_geom_torsion
_geom_torsion_site_symmetry_1
_geom_torsion_site_symmetry_4
O1 C21 C22 C23 34.5(3) . .
O1 C21 C22 C25 -149.4(4) . .
C1 C2 C3 C4 0.7(4) . .
C1 C2 C3 C12 152.6(4) . .
C1 C2 C9 C8 10.8(5) . .
C1 C2 C9 C10 -156.0(3) . .
C1 C5 C18 C17 157.0(3) . .
C1 C5 C18 C19 -12.9(5) . .
C1 C6 C7 C8 10.9(5) . .
C1 C6 C7 C21 177.4(3) . .
C1 C6 C20 C19 -12.1(5) . .
C2 C1 C5 C4 1.6(4) . .
C2 C1 C5 C18 -148.9(3) . .
C2 C1 C6 C7 -9.1(5) . .
C2 C1 C6 C20 158.1(3) . .
C2 C3 C4 C5 0.2(4) . .
C2 C3 C4 C15 152.4(3) . .
C2 C3 C12 C11 7.2(5) . .
C2 C3 C12 C13 -158.5(3) . .
C2 C9 C10 C11 9.1(5) . .
C3 C2 C9 C8 158.3(3) . .
C3 C2 C9 C10 -8.5(5) . .
C3 C4 C5 C1 -1.1(4) . .
C3 C4 C5 C18 150.5(3) . .
C3 C4 C15 C14 10.1(5) . .
C3 C4 C15 C16 -156.0(3) . .
C3 C12 C13 C14 11.2(6) . .
C4 C3 C12 C11 154.8(3) . .
C4 C3 C12 C13 -10.9(5) . .
C4 C5 C18 C17 10.4(5) . .
C4 C5 C18 C19 -159.5(3) . .
C4 C15 C16 C17 7.7(5) . .
C5 C1 C2 C3 -1.4(4) . .
C5 C1 C2 C9 150.1(3) . .
C5 C1 C6 C7 -157.5(3) . .
C5 C1 C6 C20 9.6(5) . .
C5 C4 C15 C14 158.3(3) . .
C5 C4 C15 C16 -7.8(5) . .
C5 C18 C19 C20 10.2(5) . .
C6 C1 C2 C3 -153.1(3) . .
C6 C1 C2 C9 -1.6(5) . .
C6 C1 C5 C4 153.5(3) . .
C6 C1 C5 C18 3.1(5) . .
C6 C7 C8 C9 -1.9(6) . .
C6 C7 C8 C24 166.9(3) . .
C6 C7 C21 O1 160.0(3) . .
C6 C7 C21 C22 -97.8(4) . .
C7 C6 C20 C19 151.3(4) . .
C7 C8 C9 C2 -9.2(5) . .
C7 C8 C9 C10 154.8(4) . .
C7 C8 C24 O1 35.1(3) . .
C7 C8 C24 C23 -69.2(3) . .
C7 C21 C22 C23 -69.7(4) . .
C7 C21 C22 C25 106.4(4) . .
C8 C7 C21 O1 -31.2(3) . .
C8 C7 C21 C22 71.1(3) . .
C8 C9 C10 C11 -154.7(4) . .
C9 C2 C3 C4 -151.5(3) . .
C9 C2 C3 C12 0.4(6) . .
C9 C8 C24 O1 -157.7(4) . .
C9 C8 C24 C23 98.0(4) . .
C9 C10 C11 C12 -1.7(6) . .
C10 C11 C12 C3 -6.6(6) . .
C10 C11 C12 C13 157.1(4) . .
C11 C12 C13 C14 -152.4(4) . .
C12 C3 C4 C5 -151.8(3) . .
C12 C3 C4 C15 0.4(6) . .
C12 C13 C14 C15 -0.8(6) . .
C13 C14 C15 C4 -9.7(5) . .
C13 C14 C15 C16 153.7(4) . .
C14 C15 C16 C17 -155.9(4) . .
C15 C4 C5 C1 -152.8(3) . .
C15 C4 C5 C18 -1.1(5) . .
C15 C16 C17 C18 1.2(6) . .
C16 C17 C18 C5 -10.4(5) . .
C16 C17 C18 C19 157.8(4) . .
C17 C18 C19 C20 -158.3(4) . .
C18 C19 C20 C6 2.3(6) . .
C20 C6 C7 C8 -152.7(4) . .
C20 C6 C7 C21 13.8(6) . .
C21 O1 C24 C8 -53.4(3) . .
C21 O1 C24 C23 56.3(3) . .
C21 C7 C8 C9 -171.2(3) . .
C21 C7 C8 C24 -2.3(4) . .
C21 C22 C23 C24 0.0(3) . .
C21 C22 C23 C25 175.6(3) . 3_666
C21 C22 C25 C23 -174.7(4) . 3_666
C22 C23 C24 O1 -34.6(3) . .
C22 C23 C24 C8 70.2(3) . .
C23 C22 C25 C23 1.0(5) . 3_666
C24 O1 C21 C7 51.9(3) . .
C24 O1 C21 C22 -55.2(3) . .
C24 C8 C9 C2 -174.8(3) . .
C24 C8 C9 C10 -10.8(7) . .
C25 C22 C23 C24 -176.7(3) . .
C25 C22 C23 C25 -1.1(6) . 3_666
C25 C23 C24 O1 150.4(4) 3_666 .
C25 C23 C24 C8 -104.9(4) 3_666 .

loop_
_platon_squeeze_void_nr
_platon_squeeze_void_average_x
_platon_squeeze_void_average_y
_platon_squeeze_void_average_z
_platon_squeeze_void_volume
_platon_squeeze_void_count_electrons
_platon_squeeze_void_content
1 -0.369 0.141 0.131 716 277 ' '

loop_
_twin_individual_id
_twin_individual_mass_fraction_refined
1 0.9923(9)
2 0.0077(9)
